data_4339362
loop_
_publ_author_name
'Calatayud, David G.'
'L\'opez-Torres, Elena'
'Mendiola, M. Antonia'

_publ_section_title
;
 Diphenyllead(IV) chloride complexes with benzilthiosemicarbazones. The
 first bis(thiosemicarbazone) derivatives.
;
_journal_issue 24
_journal_name_full 'Inorganic chemistry'
_journal_page_first 10434
_journal_page_last 10443
_journal_paper_doi 10.1021/ic701490j
_journal_volume 46
_journal_year 2007
_chemical_formula_moiety 'C42 H30 N6 Pb S2'
_chemical_formula_sum 'C42 H30 N6 Pb S2'
_chemical_formula_weight 890.03
_chemical_name_systematic
; 
 ? 
;
_space_group_IT_number 14
_symmetry_cell_setting monoclinic
_symmetry_space_group_name_Hall '-P 2ybc'
_symmetry_space_group_name_H-M 'P 1 21/c 1'
_atom_sites_solution_hydrogens geom
_atom_sites_solution_primary direct
_atom_sites_solution_secondary difmap
_audit_creation_method SHELXL-97
_cell_angle_alpha 90.00
_cell_angle_beta 94.238(2)
_cell_angle_gamma 90.00
_cell_formula_units_Z 4
_cell_length_a 14.0427(9)
_cell_length_b 9.7998(6)
_cell_length_c 26.4633(18)
_cell_measurement_temperature 100(2)
_cell_volume 3631.8(4)
_computing_cell_refinement 'Bruker SMART'
_computing_data_collection 'Bruker SMART'
_computing_data_reduction 'Bruker SAINT'
_computing_molecular_graphics 'Bruker SHELXTL'
_computing_publication_material 'Bruker SHELXTL'
_computing_structure_refinement 'SHELXL-97 (Sheldrick, 1997)'
_computing_structure_solution 'SHELXS-97 (Sheldrick, 1990)'
_diffrn_ambient_temperature 100(2)
_diffrn_measured_fraction_theta_full 0.983
_diffrn_measured_fraction_theta_max 0.983
_diffrn_measurement_device_type 'CCD area detector'
_diffrn_measurement_method 'phi and omega scans'
_diffrn_radiation_monochromator graphite
_diffrn_radiation_source 'fine-focus sealed tube'
_diffrn_radiation_type CuK\a
_diffrn_radiation_wavelength 1.54178
_diffrn_reflns_av_R_equivalents 0.0406
_diffrn_reflns_av_sigmaI/netI 0.0321
_diffrn_reflns_limit_h_max 17
_diffrn_reflns_limit_h_min -17
_diffrn_reflns_limit_k_max 11
_diffrn_reflns_limit_k_min -11
_diffrn_reflns_limit_l_max 30
_diffrn_reflns_limit_l_min -32
_diffrn_reflns_number 34438
_diffrn_reflns_theta_full 71.47
_diffrn_reflns_theta_max 71.47
_diffrn_reflns_theta_min 3.16
_exptl_absorpt_coefficient_mu 10.416
_exptl_absorpt_correction_T_max 0.594
_exptl_absorpt_correction_T_min 0.423
_exptl_absorpt_correction_type multi-scan
_exptl_absorpt_process_details 'SADABS (Sheldrick, 2001)'
_exptl_crystal_colour colorless
_exptl_crystal_density_diffrn 1.628
_exptl_crystal_density_meas 0
_exptl_crystal_density_method 'not measured'
_exptl_crystal_description prism
_exptl_crystal_F_000 1752
_exptl_crystal_size_max 0.12
_exptl_crystal_size_mid 0.08
_exptl_crystal_size_min 0.05
_refine_diff_density_max 1.275
_refine_diff_density_min -0.773
_refine_diff_density_rms 0.118
_refine_ls_extinction_method none
_refine_ls_goodness_of_fit_ref 1.052
_refine_ls_hydrogen_treatment constr
_refine_ls_matrix_type full
_refine_ls_number_parameters 460
_refine_ls_number_reflns 6951
_refine_ls_number_restraints 0
_refine_ls_restrained_S_all 1.052
_refine_ls_R_factor_all 0.0257
_refine_ls_R_factor_gt 0.0243
_refine_ls_shift/su_max 0.003
_refine_ls_shift/su_mean 0.000
_refine_ls_structure_factor_coef Fsqd
_refine_ls_weighting_details 'calc w=1/[\s^2^(Fo^2^)+(0.0370P)^2^+1.1527P] where P=(Fo^2^+2Fc^2^)/3'
_refine_ls_weighting_scheme calc
_refine_ls_wR_factor_gt 0.0588
_refine_ls_wR_factor_ref 0.0596
_reflns_number_gt 6592
_reflns_number_total 6951
_reflns_threshold_expression >2sigma(I)
_cod_data_source_file ic701490j-file002.cif
_cod_data_source_block l_224_m
_cod_depositor_comments
;
The following automatic conversions were performed:

'_symmetry_cell_setting' value 'Monoclinic' changed to 'monoclinic'
according to
/usr/data/users/saulius/automatic-downloads/retrospective/ACS/lib/dictionaries/cif_core.dic
dictionary named 'cif_core.dic' version 2.4.2 from 2011-04-26.

Automatic conversion script
Id: cif_fix_values 2281 2013-09-26 08:29:07Z andrius 
;
_cod_original_sg_symbol_H-M P2(1)/c
_cod_database_code 4339362

loop_
_symmetry_equiv_pos_as_xyz
'x, y, z'
'-x, y+1/2, -z+1/2'
'-x, -y, -z'
'x, -y-1/2, z-1/2'

loop_
_atom_site_label
_atom_site_type_symbol
_atom_site_fract_x
_atom_site_fract_y
_atom_site_fract_z
_atom_site_U_iso_or_equiv
_atom_site_adp_type
_atom_site_occupancy
_atom_site_symmetry_multiplicity
_atom_site_calc_flag
_atom_site_refinement_flags
Pb1 Pb 0.885560(6) 0.064823(8) 0.136934(3) 0.01537(5) Uani 1 1 d .
C1 C 1.04525(17) -0.0253(3) 0.06575(9) 0.0177(4) Uani 1 1 d .
C2 C 1.12362(16) 0.1791(2) 0.07395(9) 0.0165(4) Uani 1 1 d .
C3 C 1.19350(17) 0.1238(3) 0.04410(9) 0.0175(5) Uani 1 1 d .
C4 C 1.28060(17) 0.1957(2) 0.02970(9) 0.0182(5) Uani 1 1 d .
C5 C 1.31643(17) 0.1651(3) -0.01705(9) 0.0207(5) Uani 1 1 d .
H5 H 1.2838 0.1016 -0.0392 0.025 Uiso 1 1 calc R
C6 C 1.39928(19) 0.2271(3) -0.03118(10) 0.0260(5) Uani 1 1 d .
H6 H 1.4229 0.2063 -0.0630 0.031 Uiso 1 1 calc R
C7 C 1.44749(18) 0.3192(3) 0.00111(11) 0.0284(6) Uani 1 1 d .
H7 H 1.5040 0.3618 -0.0087 0.034 Uiso 1 1 calc R
C8 C 1.41356(18) 0.3496(3) 0.04787(11) 0.0258(5) Uani 1 1 d .
H8 H 1.4470 0.4124 0.0700 0.031 Uiso 1 1 calc R
C9 C 1.33025(17) 0.2877(3) 0.06209(10) 0.0212(5) Uani 1 1 d .
H9 H 1.3071 0.3083 0.0941 0.025 Uiso 1 1 calc R
C10 C 1.12381(17) 0.3207(3) 0.09442(10) 0.0195(5) Uani 1 1 d .
C11 C 1.1143(2) 0.4320(3) 0.06173(12) 0.0245(6) Uani 1 1 d .
H11 H 1.1102 0.4184 0.0261 0.029 Uiso 1 1 calc R
C12 C 1.1108(2) 0.5631(3) 0.08143(14) 0.0305(7) Uani 1 1 d .
H12 H 1.1041 0.6393 0.0593 0.037 Uiso 1 1 calc R
C13 C 1.1172(2) 0.5827(3) 0.13348(14) 0.0327(7) Uani 1 1 d .
H13 H 1.1149 0.6725 0.1468 0.039 Uiso 1 1 calc R
C14 C 1.1269(2) 0.4720(3) 0.16622(12) 0.0295(6) Uani 1 1 d .
H14 H 1.1315 0.4860 0.2018 0.035 Uiso 1 1 calc R
C15 C 1.12989(18) 0.3404(3) 0.14662(10) 0.0235(5) Uani 1 1 d .
H15 H 1.1361 0.2642 0.1688 0.028 Uiso 1 1 calc R
C16 C 0.71018(17) 0.0053(3) 0.20270(9) 0.0179(5) Uani 1 1 d .
C17 C 0.66778(16) 0.1626(2) 0.27880(9) 0.0177(4) Uani 1 1 d .
C18 C 0.61533(17) 0.0404(3) 0.26743(9) 0.0174(5) Uani 1 1 d .
C19 C 0.64962(16) 0.2559(3) 0.32114(9) 0.0187(5) Uani 1 1 d .
C20 C 0.63042(18) 0.3932(3) 0.31075(10) 0.0225(5) Uani 1 1 d .
H20 H 0.6305 0.4261 0.2770 0.027 Uiso 1 1 calc R
C21 C 0.6111(2) 0.4821(3) 0.34983(12) 0.0289(6) Uani 1 1 d .
H21 H 0.5977 0.5754 0.3426 0.035 Uiso 1 1 calc R
C22 C 0.6112(2) 0.4347(3) 0.39919(13) 0.0303(7) Uani 1 1 d .
H22 H 0.5967 0.4948 0.4257 0.036 Uiso 1 1 calc R
C23 C 0.6328(2) 0.2990(3) 0.40961(10) 0.0285(6) Uani 1 1 d .
H23 H 0.6348 0.2671 0.4436 0.034 Uiso 1 1 calc R
C24 C 0.65165(18) 0.2091(3) 0.37108(10) 0.0236(5) Uani 1 1 d .
H24 H 0.6658 0.1162 0.3786 0.028 Uiso 1 1 calc R
C25 C 0.53456(17) -0.0064(3) 0.29580(9) 0.0185(5) Uani 1 1 d .
C26 C 0.46598(18) 0.0851(3) 0.31192(10) 0.0213(5) Uani 1 1 d .
H26 H 0.4718 0.1801 0.3057 0.026 Uiso 1 1 calc R
C27 C 0.38957(19) 0.0355(3) 0.33699(11) 0.0258(5) Uani 1 1 d .
H27 H 0.3429 0.0971 0.3477 0.031 Uiso 1 1 calc R
C28 C 0.38057(19) -0.1028(3) 0.34652(10) 0.0271(5) Uani 1 1 d .
H28 H 0.3282 -0.1354 0.3639 0.033 Uiso 1 1 calc R
C29 C 0.44815(19) -0.1936(3) 0.33068(10) 0.0247(5) Uani 1 1 d .
H29 H 0.4421 -0.2884 0.3372 0.030 Uiso 1 1 calc R
C30 C 0.52478(17) -0.1457(3) 0.30528(9) 0.0205(5) Uani 1 1 d .
H30 H 0.5707 -0.2081 0.2943 0.025 Uiso 1 1 calc R
C31 C 0.99207(18) 0.0748(2) 0.20179(10) 0.0174(5) Uani 1 1 d .
C32 C 1.07208(18) -0.0080(2) 0.20241(10) 0.0210(5) Uani 1 1 d .
H32 H 1.0763 -0.0773 0.1776 0.025 Uiso 1 1 calc R
C33 C 1.14618(18) 0.0108(3) 0.23962(11) 0.0257(5) Uani 1 1 d .
H33 H 1.2008 -0.0466 0.2406 0.031 Uiso 1 1 calc R
C34 C 1.1402(2) 0.1136(3) 0.27532(11) 0.0287(6) Uani 1 1 d .
H34 H 1.1912 0.1276 0.3004 0.034 Uiso 1 1 calc R
C35 C 1.05961(19) 0.1960(3) 0.27445(10) 0.0266(5) Uani 1 1 d .
H35 H 1.0556 0.2660 0.2990 0.032 Uiso 1 1 calc R
C36 C 0.98474(18) 0.1765(3) 0.23771(10) 0.0215(5) Uani 1 1 d .
H36 H 0.9293 0.2322 0.2372 0.026 Uiso 1 1 calc R
C37 C 0.83728(16) 0.2520(2) 0.09785(9) 0.0175(5) Uani 1 1 d .
C38 C 0.7740(2) 0.2533(3) 0.05556(10) 0.0302(6) Uani 1 1 d .
H38 H 0.7492 0.1704 0.0414 0.036 Uiso 1 1 calc R
C39 C 0.7469(3) 0.3783(3) 0.03382(11) 0.0387(7) Uani 1 1 d .
H39 H 0.7034 0.3805 0.0046 0.046 Uiso 1 1 calc R
C40 C 0.7826(2) 0.4987(3) 0.05446(11) 0.0323(6) Uani 1 1 d .
H40 H 0.7626 0.5834 0.0398 0.039 Uiso 1 1 calc R
C41 C 0.8467(2) 0.4967(3) 0.09597(12) 0.0308(6) Uani 1 1 d .
H41 H 0.8720 0.5798 0.1097 0.037 Uiso 1 1 calc R
C42 C 0.87462(19) 0.3727(3) 0.11812(11) 0.0271(6) Uani 1 1 d .
H42 H 0.9191 0.3709 0.1470 0.033 Uiso 1 1 calc R
S1 S 0.94795(4) -0.12525(6) 0.08078(2) 0.01864(12) Uani 1 1 d .
S2 S 0.74254(4) -0.09298(6) 0.15164(2) 0.01945(12) Uani 1 1 d .
N1 N 1.05043(15) 0.1016(2) 0.08545(8) 0.0179(4) Uani 1 1 d .
N2 N 1.10829(17) -0.0805(2) 0.03598(9) 0.0210(5) Uani 1 1 d .
N3 N 1.18355(15) -0.0041(2) 0.02610(8) 0.0205(4) Uani 1 1 d .
N4 N 0.75883(14) 0.1216(2) 0.21129(8) 0.0185(4) Uani 1 1 d .
N5 N 0.73757(14) 0.2001(2) 0.25024(8) 0.0189(4) Uani 1 1 d .
N6 N 0.63854(15) -0.0395(2) 0.22939(8) 0.0191(4) Uani 1 1 d .

loop_
_atom_site_aniso_label
_atom_site_aniso_U_11
_atom_site_aniso_U_22
_atom_site_aniso_U_33
_atom_site_aniso_U_23
_atom_site_aniso_U_13
_atom_site_aniso_U_12
Pb1 0.01461(7) 0.01461(7) 0.01711(7) 0.00090(3) 0.00261(4) 0.00068(3)
C1 0.0190(11) 0.0177(12) 0.0164(11) 0.0013(9) 0.0016(9) 0.0018(9)
C2 0.0169(10) 0.0178(12) 0.0150(10) 0.0014(8) 0.0013(9) 0.0001(9)
C3 0.0184(11) 0.0191(12) 0.0148(11) 0.0023(8) 0.0004(9) 0.0020(9)
C4 0.0192(11) 0.0156(11) 0.0200(11) 0.0031(8) 0.0026(9) 0.0039(9)
C5 0.0204(11) 0.0210(12) 0.0208(12) 0.0017(9) 0.0027(9) 0.0014(9)
C6 0.0235(12) 0.0289(14) 0.0268(13) 0.0007(10) 0.0108(10) 0.0003(10)
C7 0.0184(11) 0.0304(15) 0.0375(15) 0.0039(11) 0.0094(11) -0.0030(10)
C8 0.0194(11) 0.0262(14) 0.0314(14) -0.0006(10) 0.0004(10) -0.0017(10)
C9 0.0194(11) 0.0218(13) 0.0224(12) 0.0006(9) 0.0013(9) 0.0008(9)
C10 0.0158(10) 0.0172(12) 0.0262(12) -0.0017(9) 0.0061(9) -0.0013(9)
C11 0.0206(12) 0.0225(14) 0.0311(15) 0.0017(9) 0.0069(11) 0.0007(9)
C12 0.0254(14) 0.0178(14) 0.0494(19) 0.0028(10) 0.0106(13) 0.0008(9)
C13 0.0261(14) 0.0205(14) 0.0529(19) -0.0125(12) 0.0123(13) -0.0029(10)
C14 0.0249(13) 0.0283(14) 0.0361(15) -0.0123(12) 0.0080(11) -0.0048(11)
C15 0.0224(12) 0.0221(13) 0.0266(13) -0.0038(10) 0.0058(10) -0.0048(10)
C16 0.0155(10) 0.0191(13) 0.0190(11) 0.0017(9) 0.0006(9) 0.0010(9)
C17 0.0157(10) 0.0177(12) 0.0195(11) 0.0030(9) 0.0000(9) 0.0013(9)
C18 0.0148(11) 0.0194(12) 0.0179(11) 0.0017(9) 0.0007(9) 0.0017(9)
C19 0.0133(10) 0.0221(12) 0.0207(12) -0.0013(9) 0.0004(9) -0.0025(9)
C20 0.0231(12) 0.0204(12) 0.0241(13) 0.0001(10) 0.0026(10) -0.0014(10)
C21 0.0282(14) 0.0219(14) 0.0369(15) -0.0047(12) 0.0052(11) -0.0009(11)
C22 0.0263(14) 0.0334(17) 0.0319(16) -0.0136(11) 0.0066(13) -0.0070(10)
C23 0.0272(13) 0.0383(16) 0.0199(12) -0.0021(11) 0.0014(10) -0.0075(11)
C24 0.0218(12) 0.0252(13) 0.0239(12) 0.0020(10) 0.0020(10) -0.0014(10)
C25 0.0173(11) 0.0210(13) 0.0169(11) -0.0006(9) 0.0002(9) -0.0029(9)
C26 0.0170(11) 0.0230(13) 0.0239(13) -0.0028(9) 0.0012(10) -0.0025(9)
C27 0.0173(12) 0.0347(15) 0.0257(13) -0.0070(11) 0.0039(10) 0.0006(11)
C28 0.0212(12) 0.0361(15) 0.0247(13) -0.0045(11) 0.0063(10) -0.0091(11)
C29 0.0234(12) 0.0266(14) 0.0241(12) 0.0011(10) 0.0021(10) -0.0078(10)
C30 0.0185(11) 0.0220(13) 0.0211(12) -0.0010(9) 0.0024(9) -0.0021(9)
C31 0.0154(11) 0.0179(12) 0.0184(12) 0.0022(8) -0.0016(9) -0.0030(8)
C32 0.0220(11) 0.0160(12) 0.0255(12) 0.0001(9) 0.0051(10) 0.0003(9)
C33 0.0210(12) 0.0216(14) 0.0340(14) 0.0032(10) -0.0013(11) 0.0045(10)
C34 0.0255(13) 0.0269(15) 0.0323(14) -0.0034(11) -0.0075(11) 0.0008(11)
C35 0.0261(12) 0.0255(14) 0.0276(13) -0.0055(10) -0.0023(11) 0.0019(11)
C36 0.0197(11) 0.0203(13) 0.0246(12) -0.0007(9) 0.0032(10) 0.0017(9)
C37 0.0178(10) 0.0167(11) 0.0187(11) 0.0041(8) 0.0074(9) 0.0054(9)
C38 0.0414(15) 0.0255(14) 0.0227(13) -0.0046(10) -0.0036(11) 0.0096(12)
C39 0.0547(19) 0.0366(18) 0.0234(14) -0.0001(12) -0.0075(13) 0.0176(15)
C40 0.0450(16) 0.0259(15) 0.0282(14) 0.0112(11) 0.0161(13) 0.0151(12)
C41 0.0275(13) 0.0186(14) 0.0477(18) 0.0052(11) 0.0119(13) -0.0001(10)
C42 0.0209(11) 0.0229(14) 0.0370(15) 0.0053(11) -0.0021(11) -0.0004(10)
S1 0.0185(2) 0.0155(3) 0.0225(3) -0.0019(2) 0.0053(2) -0.0018(2)
S2 0.0186(3) 0.0202(3) 0.0202(3) -0.0020(2) 0.0053(2) -0.0031(2)
N1 0.0190(9) 0.0176(10) 0.0174(10) -0.0004(8) 0.0033(8) 0.0005(8)
N2 0.0233(11) 0.0194(11) 0.0209(11) -0.0027(8) 0.0056(9) -0.0020(8)
N3 0.0210(10) 0.0204(11) 0.0207(10) -0.0012(8) 0.0050(8) -0.0001(8)
N4 0.0169(9) 0.0187(11) 0.0203(10) 0.0002(8) 0.0031(8) 0.0000(8)
N5 0.0177(9) 0.0175(10) 0.0218(10) 0.0007(8) 0.0027(8) 0.0001(8)
N6 0.0176(10) 0.0200(10) 0.0198(10) 0.0022(8) 0.0031(8) -0.0009(8)

loop_
_atom_type_symbol
_atom_type_description
_atom_type_scat_dispersion_real
_atom_type_scat_dispersion_imag
_atom_type_scat_source
C C 0.0181 0.0091 'International Tables Vol C Tables 4.2.6.8 and 6.1.1.4'
H H 0.0000 0.0000 'International Tables Vol C Tables 4.2.6.8 and 6.1.1.4'
N N 0.0311 0.0180 'International Tables Vol C Tables 4.2.6.8 and 6.1.1.4'
S S 0.3331 0.5567 'International Tables Vol C Tables 4.2.6.8 and 6.1.1.4'
Pb Pb -4.0753 8.5060 'International Tables Vol C Tables 4.2.6.8 and 6.1.1.4'

loop_
_geom_angle_atom_site_label_1
_geom_angle_atom_site_label_2
_geom_angle_atom_site_label_3
_geom_angle
C37 Pb1 C31 120.13(9)
C37 Pb1 S1 116.11(6)
C31 Pb1 S1 104.01(7)
C37 Pb1 S2 110.81(6)
C31 Pb1 S2 113.63(6)
S1 Pb1 S2 87.447(18)
C37 Pb1 N1 84.29(7)
C31 Pb1 N1 80.46(8)
S1 Pb1 N1 58.85(5)
S2 Pb1 N1 146.16(5)
C37 Pb1 N4 88.56(7)
C31 Pb1 N4 82.74(8)
S1 Pb1 N4 143.95(4)
S2 Pb1 N4 58.20(5)
N1 Pb1 N4 155.20(6)
N2 C1 N1 125.4(2)
N2 C1 S1 117.89(19)
N1 C1 S1 116.67(18)
N1 C2 C3 119.3(2)
N1 C2 C10 115.4(2)
C3 C2 C10 125.3(2)
N3 C3 C2 119.8(2)
N3 C3 C4 114.7(2)
C2 C3 C4 125.5(2)
C9 C4 C5 119.0(2)
C9 C4 C3 122.2(2)
C5 C4 C3 118.7(2)
C6 C5 C4 120.5(2)
C6 C5 H5 119.8
C4 C5 H5 119.8
C7 C6 C5 120.0(2)
C7 C6 H6 120.0
C5 C6 H6 120.0
C6 C7 C8 120.3(2)
C6 C7 H7 119.8
C8 C7 H7 119.8
C7 C8 C9 119.8(3)
C7 C8 H8 120.1
C9 C8 H8 120.1
C8 C9 C4 120.4(2)
C8 C9 H9 119.8
C4 C9 H9 119.8
C15 C10 C11 120.3(2)
C15 C10 C2 119.2(2)
C11 C10 C2 120.4(2)
C12 C11 C10 119.7(3)
C12 C11 H11 120.1
C10 C11 H11 120.1
C13 C12 C11 120.0(3)
C13 C12 H12 120.0
C11 C12 H12 120.0
C12 C13 C14 120.5(3)
C12 C13 H13 119.8
C14 C13 H13 119.8
C13 C14 C15 119.7(3)
C13 C14 H14 120.1
C15 C14 H14 120.1
C10 C15 C14 119.8(3)
C10 C15 H15 120.1
C14 C15 H15 120.1
N4 C16 N6 125.5(2)
N4 C16 S2 116.21(18)
N6 C16 S2 118.29(19)
N5 C17 C18 120.1(2)
N5 C17 C19 115.7(2)
C18 C17 C19 124.2(2)
N6 C18 C17 120.1(2)
N6 C18 C25 116.1(2)
C17 C18 C25 123.9(2)
C20 C19 C24 119.5(2)
C20 C19 C17 119.1(2)
C24 C19 C17 121.3(2)
C21 C20 C19 120.1(3)
C21 C20 H20 119.9
C19 C20 H20 119.9
C22 C21 C20 120.2(3)
C22 C21 H21 119.9
C20 C21 H21 119.9
C21 C22 C23 119.6(3)
C21 C22 H22 120.2
C23 C22 H22 120.2
C22 C23 C24 120.9(3)
C22 C23 H23 119.6
C24 C23 H23 119.6
C23 C24 C19 119.7(3)
C23 C24 H24 120.2
C19 C24 H24 120.2
C30 C25 C26 119.4(2)
C30 C25 C18 119.0(2)
C26 C25 C18 121.6(2)
C27 C26 C25 119.5(2)
C27 C26 H26 120.3
C25 C26 H26 120.3
C28 C27 C26 120.8(2)
C28 C27 H27 119.6
C26 C27 H27 119.6
C27 C28 C29 119.9(2)
C27 C28 H28 120.1
C29 C28 H28 120.1
C28 C29 C30 120.0(3)
C28 C29 H29 120.0
C30 C29 H29 120.0
C29 C30 C25 120.4(2)
C29 C30 H30 119.8
C25 C30 H30 119.8
C32 C31 C36 121.0(2)
C32 C31 Pb1 119.26(18)
C36 C31 Pb1 119.17(18)
C31 C32 C33 119.6(2)
C31 C32 H32 120.2
C33 C32 H32 120.2
C34 C33 C32 119.9(2)
C34 C33 H33 120.1
C32 C33 H33 120.1
C33 C34 C35 120.1(2)
C33 C34 H34 120.0
C35 C34 H34 120.0
C34 C35 C36 120.3(2)
C34 C35 H35 119.9
C36 C35 H35 119.9
C31 C36 C35 119.2(2)
C31 C36 H36 120.4
C35 C36 H36 120.4
C38 C37 C42 120.6(2)
C38 C37 Pb1 123.43(19)
C42 C37 Pb1 115.93(18)
C37 C38 C39 119.0(3)
C37 C38 H38 120.5
C39 C38 H38 120.5
C40 C39 C38 120.5(3)
C40 C39 H39 119.7
C38 C39 H39 119.7
C41 C40 C39 120.3(3)
C41 C40 H40 119.8
C39 C40 H40 119.8
C40 C41 C42 119.9(3)
C40 C41 H41 120.0
C42 C41 H41 120.0
C37 C42 C41 119.7(3)
C37 C42 H42 120.2
C41 C42 H42 120.2
C1 S1 Pb1 91.77(9)
C16 S2 Pb1 92.07(8)
C2 N1 C1 117.3(2)
C2 N1 Pb1 150.03(17)
C1 N1 Pb1 92.68(14)
N3 N2 C1 117.0(2)
N2 N3 C3 121.1(2)
N5 N4 C16 118.7(2)
N5 N4 Pb1 147.58(15)
C16 N4 Pb1 93.11(14)
C17 N5 N4 119.6(2)
C18 N6 C16 116.0(2)

loop_
_geom_bond_atom_site_label_1
_geom_bond_atom_site_label_2
_geom_bond_distance
Pb1 C37 2.189(2)
Pb1 C31 2.194(2)
Pb1 S1 2.5763(6)
Pb1 S2 2.5868(6)
Pb1 N1 2.795(2)
Pb1 N4 2.805(2)
C1 N2 1.342(3)
C1 N1 1.348(3)
C1 S1 1.751(3)
C2 N1 1.331(3)
C2 C3 1.412(3)
C2 C10 1.490(3)
C3 N3 1.345(3)
C3 C4 1.485(3)
C4 C9 1.395(4)
C4 C5 1.402(3)
C5 C6 1.388(4)
C5 H5 0.9500
C6 C7 1.385(4)
C6 H6 0.9500
C7 C8 1.391(4)
C7 H7 0.9500
C8 C9 1.394(4)
C8 H8 0.9500
C9 H9 0.9500
C10 C15 1.391(4)
C10 C11 1.392(4)
C11 C12 1.388(4)
C11 H11 0.9500
C12 C13 1.387(5)
C12 H12 0.9500
C13 C14 1.389(5)
C13 H13 0.9500
C14 C15 1.392(4)
C14 H14 0.9500
C15 H15 0.9500
C16 N4 1.340(3)
C16 N6 1.345(3)
C16 S2 1.746(3)
C17 N5 1.333(3)
C17 C18 1.426(4)
C17 C19 1.483(3)
C18 N6 1.335(3)
C18 C25 1.479(3)
C19 C20 1.395(4)
C19 C24 1.397(4)
C20 C21 1.394(4)
C20 H20 0.9500
C21 C22 1.386(5)
C21 H21 0.9500
C22 C23 1.387(4)
C22 H22 0.9500
C23 C24 1.387(4)
C23 H23 0.9500
C24 H24 0.9500
C25 C30 1.396(4)
C25 C26 1.405(4)
C26 C27 1.390(4)
C26 H26 0.9500
C27 C28 1.386(4)
C27 H27 0.9500
C28 C29 1.388(4)
C28 H28 0.9500
C29 C30 1.392(4)
C29 H29 0.9500
C30 H30 0.9500
C31 C32 1.385(4)
C31 C36 1.386(4)
C32 C33 1.391(4)
C32 H32 0.9500
C33 C34 1.388(4)
C33 H33 0.9500
C34 C35 1.389(4)
C34 H34 0.9500
C35 C36 1.391(4)
C35 H35 0.9500
C36 H36 0.9500
C37 C38 1.377(4)
C37 C42 1.386(4)
C38 C39 1.394(4)
C38 H38 0.9500
C39 C40 1.379(5)
C39 H39 0.9500
C40 C41 1.367(5)
C40 H40 0.9500
C41 C42 1.393(4)
C41 H41 0.9500
C42 H42 0.9500
N2 N3 1.337(3)
N4 N5 1.337(3)

loop_
_geom_torsion_atom_site_label_1
_geom_torsion_atom_site_label_2
_geom_torsion_atom_site_label_3
_geom_torsion_atom_site_label_4
_geom_torsion
N1 C2 C3 N3 2.5(3)
C10 C2 C3 N3 -177.4(2)
N1 C2 C3 C4 -177.7(2)
C10 C2 C3 C4 2.4(4)
N3 C3 C4 C9 -145.3(2)
C2 C3 C4 C9 35.0(4)
N3 C3 C4 C5 31.7(3)
C2 C3 C4 C5 -148.1(2)
C9 C4 C5 C6 -1.0(4)
C3 C4 C5 C6 -178.0(2)
C4 C5 C6 C7 0.4(4)
C5 C6 C7 C8 0.3(4)
C6 C7 C8 C9 -0.4(4)
C7 C8 C9 C4 -0.2(4)
C5 C4 C9 C8 0.8(4)
C3 C4 C9 C8 177.8(2)
N1 C2 C10 C15 62.3(3)
C3 C2 C10 C15 -117.8(3)
N1 C2 C10 C11 -115.2(3)
C3 C2 C10 C11 64.7(3)
C15 C10 C11 C12 0.0(4)
C2 C10 C11 C12 177.5(2)
C10 C11 C12 C13 0.2(4)
C11 C12 C13 C14 -0.1(5)
C12 C13 C14 C15 -0.3(4)
C11 C10 C15 C14 -0.3(4)
C2 C10 C15 C14 -177.8(2)
C13 C14 C15 C10 0.5(4)
N5 C17 C18 N6 2.7(4)
C19 C17 C18 N6 -178.0(2)
N5 C17 C18 C25 -177.7(2)
C19 C17 C18 C25 1.6(4)
N5 C17 C19 C20 55.2(3)
C18 C17 C19 C20 -124.1(3)
N5 C17 C19 C24 -124.6(2)
C18 C17 C19 C24 56.1(3)
C24 C19 C20 C21 -1.6(4)
C17 C19 C20 C21 178.6(2)
C19 C20 C21 C22 0.3(4)
C20 C21 C22 C23 1.4(4)
C21 C22 C23 C24 -1.8(4)
C22 C23 C24 C19 0.5(4)
C20 C19 C24 C23 1.2(4)
C17 C19 C24 C23 -179.0(2)
N6 C18 C25 C30 38.1(3)
C17 C18 C25 C30 -141.5(2)
N6 C18 C25 C26 -139.8(2)
C17 C18 C25 C26 40.6(4)
C30 C25 C26 C27 0.0(4)
C18 C25 C26 C27 177.8(2)
C25 C26 C27 C28 0.4(4)
C26 C27 C28 C29 -0.4(4)
C27 C28 C29 C30 0.0(4)
C28 C29 C30 C25 0.3(4)
C26 C25 C30 C29 -0.3(4)
C18 C25 C30 C29 -178.3(2)
C37 Pb1 C31 C32 -128.90(18)
S1 Pb1 C31 C32 3.1(2)
S2 Pb1 C31 C32 96.49(19)
N1 Pb1 C31 C32 -51.27(19)
N4 Pb1 C31 C32 147.03(19)
C37 Pb1 C31 C36 42.2(2)
S1 Pb1 C31 C36 174.21(18)
S2 Pb1 C31 C36 -92.40(19)
N1 Pb1 C31 C36 119.8(2)
N4 Pb1 C31 C36 -41.86(19)
C36 C31 C32 C33 0.1(4)
Pb1 C31 C32 C33 171.06(19)
C31 C32 C33 C34 -1.0(4)
C32 C33 C34 C35 1.1(4)
C33 C34 C35 C36 -0.3(4)
C32 C31 C36 C35 0.7(4)
Pb1 C31 C36 C35 -170.2(2)
C34 C35 C36 C31 -0.6(4)
C31 Pb1 C37 C38 177.0(2)
S1 Pb1 C37 C38 50.4(2)
S2 Pb1 C37 C38 -47.3(2)
N1 Pb1 C37 C38 101.5(2)
N4 Pb1 C37 C38 -102.3(2)
C31 Pb1 C37 C42 -2.8(2)
S1 Pb1 C37 C42 -129.42(17)
S2 Pb1 C37 C42 132.92(17)
N1 Pb1 C37 C42 -78.31(18)
N4 Pb1 C37 C42 77.91(18)
C42 C37 C38 C39 -1.0(4)
Pb1 C37 C38 C39 179.2(2)
C37 C38 C39 C40 -0.2(5)
C38 C39 C40 C41 1.3(5)
C39 C40 C41 C42 -1.2(4)
C38 C37 C42 C41 1.0(4)
Pb1 C37 C42 C41 -179.1(2)
C40 C41 C42 C37 0.0(4)
N2 C1 S1 Pb1 178.15(19)
N1 C1 S1 Pb1 -1.65(19)
C37 Pb1 S1 C1 65.64(11)
C31 Pb1 S1 C1 -68.66(10)
S2 Pb1 S1 C1 177.62(8)
N1 Pb1 S1 C1 0.83(9)
N4 Pb1 S1 C1 -165.63(11)
N4 C16 S2 Pb1 6.43(19)
N6 C16 S2 Pb1 -174.68(18)
C37 Pb1 S2 C16 -77.73(10)
C31 Pb1 S2 C16 61.06(11)
S1 Pb1 S2 C16 165.25(8)
N1 Pb1 S2 C16 170.19(11)
N4 Pb1 S2 C16 -3.24(9)
C3 C2 N1 C1 -2.8(3)
C10 C2 N1 C1 177.1(2)
C3 C2 N1 Pb1 175.3(2)
C10 C2 N1 Pb1 -4.8(4)
N2 C1 N1 C2 0.8(4)
S1 C1 N1 C2 -179.42(17)
N2 C1 N1 Pb1 -178.3(2)
S1 C1 N1 Pb1 1.52(17)
C37 Pb1 N1 C2 55.3(3)
C31 Pb1 N1 C2 -66.6(3)
S1 Pb1 N1 C2 -179.4(3)
S2 Pb1 N1 C2 174.8(3)
N4 Pb1 N1 C2 -18.6(4)
C37 Pb1 N1 C1 -126.33(15)
C31 Pb1 N1 C1 111.78(15)
S1 Pb1 N1 C1 -1.08(12)
S2 Pb1 N1 C1 -6.85(19)
N4 Pb1 N1 C1 159.74(15)
N1 C1 N2 N3 1.6(4)
S1 C1 N2 N3 -178.13(18)
C1 N2 N3 C3 -2.0(4)
C2 C3 N3 N2 0.0(4)
C4 C3 N3 N2 -179.8(2)
N6 C16 N4 N5 1.9(4)
S2 C16 N4 N5 -179.36(16)
N6 C16 N4 Pb1 175.3(2)
S2 C16 N4 Pb1 -5.94(17)
C37 Pb1 N4 N5 -70.9(3)
C31 Pb1 N4 N5 49.8(3)
S1 Pb1 N4 N5 153.6(2)
S2 Pb1 N4 N5 173.4(3)
N1 Pb1 N4 N5 2.2(4)
C37 Pb1 N4 C16 119.93(15)
C31 Pb1 N4 C16 -119.45(15)
S1 Pb1 N4 C16 -15.58(18)
S2 Pb1 N4 C16 4.23(12)
N1 Pb1 N4 C16 -167.04(14)
C18 C17 N5 N4 -0.8(3)
C19 C17 N5 N4 179.8(2)
C16 N4 N5 C17 -1.3(3)
Pb1 N4 N5 C17 -169.0(2)
C17 C18 N6 C16 -2.2(3)
C25 C18 N6 C16 178.1(2)
N4 C16 N6 C18 0.0(4)
S2 C16 N6 C18 -178.78(18)
